data_1531790
loop_
_publ_author_name
'Mazumdar, C.'
'Alleno, E.'
'Sologub, O.L.'
'Salamakha, P.'
'Godart, C.'
'Potel, M.'
'Chinchure, A.D.'
'Gupta, L.C.'
'Noel, H.'
'Nagarajan, R.'

_publ_section_title
;
 Investigations of the structural, magnetic and Ce-valence properties of
 quaternary Ce M2 B2 C compounds (M = Co, Ni, Rh, Pd, Ir and Pt)
;
_journal_name_full 'Journal of Alloys Compd.'
_journal_page_first 18
_journal_page_last 25
_journal_volume 339
_journal_year 2002
_chemical_formula_sum 'C B2 Ce Rh2'
_chemical_name_systematic 'Ce Rh2 B2 C'
_space_group_IT_number 139
_symmetry_space_group_name_Hall '-I 4 2'
_symmetry_space_group_name_H-M 'I 4/m m m'
_cell_angle_alpha 90
_cell_angle_beta 90
_cell_angle_gamma 90
_cell_formula_units_Z 2
_cell_length_a 3.843
_cell_length_b 3.843
_cell_length_c 10.176
_cell_volume 150.286
_citation_journal_id_ASTM JALCEU
_cod_data_source_file Mazumdar_JALCEU_2002_489.cif
_cod_data_source_block C1B2Ce1Rh2
_cod_original_cell_volume 150.2858
_cod_original_formula_sum 'C1 B2 Ce1 Rh2'
_cod_database_code 1531790

loop_
_symmetry_equiv_pos_as_xyz
x,y,z
-y,x,z
-x,-y,z
y,-x,z
x,-y,-z
y,x,-z
-x,y,-z
-y,-x,-z
-x,-y,-z
y,-x,-z
x,y,-z
-y,x,-z
-x,y,z
-y,-x,z
x,-y,z
y,x,z
x+1/2,y+1/2,z+1/2
-y+1/2,x+1/2,z+1/2
-x+1/2,-y+1/2,z+1/2
y+1/2,-x+1/2,z+1/2
x+1/2,-y+1/2,-z+1/2
y+1/2,x+1/2,-z+1/2
-x+1/2,y+1/2,-z+1/2
-y+1/2,-x+1/2,-z+1/2
-x+1/2,-y+1/2,-z+1/2
y+1/2,-x+1/2,-z+1/2
x+1/2,y+1/2,-z+1/2
-y+1/2,x+1/2,-z+1/2
-x+1/2,y+1/2,z+1/2
-y+1/2,-x+1/2,z+1/2
x+1/2,-y+1/2,z+1/2
y+1/2,x+1/2,z+1/2

loop_
_atom_site_label
_atom_site_type_symbol
_atom_site_fract_x
_atom_site_fract_y
_atom_site_fract_z
_atom_site_occupancy
_atom_site_U_iso_or_equiv
C1 C 0 0 0 1 0.0
Rh1 Rh 0 0.5 0.25 1 0.0
B1 B 0 0 0.14772 1 0.0
Ce1 Ce 0 0 0.5 1 0.0
